data_4080254
loop_
_publ_author_name
'Zeckert, Kornelia'

_publ_section_title
;
 Pyridyl Compounds of Heavier Group 13 and 14 Elements as Ligands for
 Lanthanide Metals
;
_journal_issue 5
_journal_name_full Organometallics
_journal_page_first 1387
_journal_paper_doi 10.1021/om301032x
_journal_volume 32
_journal_year 2013
_chemical_formula_moiety 'C28 H33 N3 Sn Yb'
_chemical_formula_sum 'C28 H33 N3 Sn Yb'
_chemical_formula_weight 703.3
_chemical_name_systematic
;
 ?
;
_space_group_IT_number 62
_symmetry_cell_setting orthorhombic
_symmetry_space_group_name_Hall '-P 2ac 2n'
_symmetry_space_group_name_H-M 'P n m a'
_atom_sites_solution_hydrogens geom
_atom_sites_solution_primary direct
_atom_sites_solution_secondary difmap
_audit_conform_dict_location ftp://ftp.iucr.org/pub/cif_core.dic
_audit_conform_dict_name cif_core.dic
_audit_conform_dict_version 2.3
_audit_creation_date 2010-06-24T13:55:45-00:00
_audit_creation_method 'WinGX routine CIF_UPDATE'
_cell_angle_alpha 90
_cell_angle_beta 90
_cell_angle_gamma 90
_cell_formula_units_Z 4
_cell_length_a 21.3800(8)
_cell_length_b 14.6367(6)
_cell_length_c 8.4907(4)
_cell_measurement_reflns_used 8828
_cell_measurement_temperature 130(2)
_cell_measurement_theta_max 32.3052
_cell_measurement_theta_min 2.9269
_cell_volume 2657.02(19)
_computing_cell_refinement
;
        CrysAlisPro, Oxford Diffraction Ltd.,
        Version 1.171.33.58 (release 29-01-2010 CrysAlis171 .NET)
        (compiled Jan 29 2010,16:49:25)
;
_computing_data_collection
;
        CrysAlisPro, Oxford Diffraction Ltd.,
        Version 1.171.33.58 (release 29-01-2010 CrysAlis171 .NET)
        (compiled Jan 29 2010,16:49:25)
;
_computing_data_reduction
;
        CrysAlisPro, Oxford Diffraction Ltd.,
        Version 1.171.33.58 (release 29-01-2010 CrysAlis171 .NET)
        (compiled Jan 29 2010,16:49:25)
;
_computing_molecular_graphics 'Ortep-3 for Windows (Farrugia, 2008)'
_computing_structure_refinement 'SHELXL-97 (Sheldrick, 2008)'
_computing_structure_solution
;
     SHELXS-97
     Program for Crystal Structure Analysis (Release 97-2)
     G. M. Sheldrick, Institut f\"ur Anorganische Chemie der Universit\"at,
     Tammanstrasse 4, D-3400 G\"ottingen, Germany, 1998.
;
_diffrn_ambient_temperature 130(2)
_diffrn_detector_area_resol_mean 16.356
_diffrn_measured_fraction_theta_full 0.999
_diffrn_measured_fraction_theta_max 0.999
_diffrn_measurement_device_type 'Xcalibur, Sapphire3, Gemini'
_diffrn_measurement_method '\w scans'
_diffrn_orient_matrix_UB_11 0.0146207
_diffrn_orient_matrix_UB_12 -0.0708217
_diffrn_orient_matrix_UB_13 0.0142091
_diffrn_orient_matrix_UB_21 -0.0162125
_diffrn_orient_matrix_UB_22 0.0038761
_diffrn_orient_matrix_UB_23 0.0421703
_diffrn_orient_matrix_UB_31 -0.0249459
_diffrn_orient_matrix_UB_32 -0.0443642
_diffrn_orient_matrix_UB_33 -0.0191078
_diffrn_radiation_monochromator graphite
_diffrn_radiation_type MoK\a
_diffrn_radiation_wavelength 0.71073
_diffrn_reflns_av_R_equivalents 0.0493
_diffrn_reflns_av_unetI/netI 0.0499
_diffrn_reflns_limit_h_max 30
_diffrn_reflns_limit_h_min -30
_diffrn_reflns_limit_k_max 20
_diffrn_reflns_limit_k_min -18
_diffrn_reflns_limit_l_max 12
_diffrn_reflns_limit_l_min -12
_diffrn_reflns_number 27124
_diffrn_reflns_theta_full 30.51
_diffrn_reflns_theta_max 30.51
_diffrn_reflns_theta_min 2.93
_exptl_absorpt_coefficient_mu 4.458
_exptl_absorpt_correction_T_max 1
_exptl_absorpt_correction_T_min 0.73756
_exptl_absorpt_correction_type multi-scan
_exptl_absorpt_process_details
;
        CrysAlisPro, Oxford Diffraction Ltd.,
        Version 1.171.33.58 (release 29-01-2010 CrysAlis171 .NET)
        (compiled Jan 29 2010,16:49:25)
        Empirical absorption correction using spherical harmonics,
 implemented in SCALE3 ABSPACK scaling algorithm.
;
_exptl_crystal_colour 'green brown'
_exptl_crystal_density_diffrn 1.758
_exptl_crystal_density_method 'not measured'
_exptl_crystal_description 'big plates'
_exptl_crystal_F_000 1368
_exptl_crystal_size_max 0.15
_exptl_crystal_size_mid 0.08
_exptl_crystal_size_min 0.05
_refine_diff_density_max 0.737
_refine_diff_density_min -0.692
_refine_diff_density_rms 0.116
_refine_ls_extinction_method none
_refine_ls_goodness_of_fit_ref 0.873
_refine_ls_hydrogen_treatment mixed
_refine_ls_matrix_type full
_refine_ls_number_parameters 173
_refine_ls_number_reflns 4184
_refine_ls_number_restraints 0
_refine_ls_restrained_S_all 0.873
_refine_ls_R_factor_all 0.0441
_refine_ls_R_factor_gt 0.0243
_refine_ls_shift/su_max 0.099
_refine_ls_shift/su_mean 0.004
_refine_ls_structure_factor_coef Fsqd
_refine_ls_weighting_details 'calc w=1/[\s^2^(Fo^2^)+(0.0211P)^2^+0.0000P] where P=(Fo^2^+2Fc^2^)/3'
_refine_ls_weighting_scheme calc
_refine_ls_wR_factor_gt 0.0443
_refine_ls_wR_factor_ref 0.0463
_reflns_number_gt 3047
_reflns_number_total 4184
_reflns_threshold_expression >2sigma(I)
_cod_data_source_file om301032x_si_001.cif
_cod_data_source_block x1066
_cod_original_sg_symbol_H-M Pnma
_cod_database_code 4080254

loop_
_symmetry_equiv_pos_as_xyz
'x, y, z'
'-x+1/2, -y, z+1/2'
'-x, y+1/2, -z'
'x+1/2, -y+1/2, -z+1/2'
'-x, -y, -z'
'x-1/2, y, -z-1/2'
'x, -y-1/2, z'
'-x-1/2, y-1/2, z-1/2'

loop_
_atom_site_label
_atom_site_type_symbol
_atom_site_fract_x
_atom_site_fract_y
_atom_site_fract_z
_atom_site_U_iso_or_equiv
_atom_site_adp_type
_atom_site_occupancy
_atom_site_symmetry_multiplicity
_atom_site_calc_flag
_atom_site_refinement_flags
C1 C 0.02075(12) 0.1299(2) 0.8435(3) 0.0182(6) Uani 1 1 d .
C2 C -0.01088(13) 0.0501(2) 0.7978(4) 0.0240(7) Uani 1 1 d .
C3 C 0.02093(14) -0.0153(2) 0.7101(4) 0.0302(8) Uani 1 1 d .
H3 H -0.0001 -0.0692 0.6772 0.036 Uiso 1 1 calc R
C4 C 0.08292(14) -0.0022(2) 0.6706(4) 0.0304(8) Uani 1 1 d .
H4 H 0.1045 -0.0449 0.6063 0.036 Uiso 1 1 calc R
C5 C 0.11232(13) 0.0741(2) 0.7270(4) 0.0261(7) Uani 1 1 d .
H5 H 0.1556 0.082 0.7051 0.031 Uiso 1 1 calc R
C6 C -0.07842(14) 0.0335(2) 0.8413(4) 0.0345(9) Uani 1 1 d .
H6A H -0.0942 0.0857 0.9017 0.052 Uiso 1 1 calc R
H6B H -0.0815 -0.022 0.9053 0.052 Uiso 1 1 calc R
H6C H -0.1033 0.0262 0.7453 0.052 Uiso 1 1 calc R
C7 C -0.02002(17) 0.25 1.1695(5) 0.0159(8) Uani 1 2 d S
C8 C -0.06716(17) 0.25 1.2839(5) 0.0202(9) Uani 1 2 d S
C9 C -0.05082(19) 0.25 1.4417(5) 0.0244(10) Uani 1 2 d S
H9 H -0.0823 0.25 1.5205 0.029 Uiso 1 2 calc SR
C10 C 0.0116(2) 0.25 1.4838(6) 0.0253(9) Uani 1 2 d S
H10 H 0.0238 0.25 1.5914 0.03 Uiso 1 2 calc SR
C11 C 0.05558(19) 0.25 1.3664(5) 0.0218(9) Uani 1 2 d S
H11 H 0.0985 0.25 1.3957 0.026 Uiso 1 2 calc SR
C12 C -0.13496(18) 0.25 1.2378(6) 0.0361(12) Uani 1 2 d S
H12A H -0.1384 0.25 1.1227 0.054 Uiso 1 2 calc SR
H12B H -0.1553 0.3047 1.2803 0.054 Uiso 0.5 1 calc PR
H12C H -0.1553 0.1953 1.2803 0.054 Uiso 0.5 1 calc PR
C13 C 0.24028(18) 0.25 0.9454(6) 0.0298(11) Uani 1 2 d S
C14 C 0.23038(13) 0.1719(2) 1.0382(4) 0.0249(8) Uani 1 1 d .
C15 C 0.21430(12) 0.20188(19) 1.1907(4) 0.0199(6) Uani 1 1 d .
C16 C 0.2615(3) 0.25 0.7746(8) 0.063(2) Uani 1 2 d S
C17 C 0.24244(15) 0.0739(2) 0.9909(5) 0.0496(11) Uani 1 1 d .
H17A H 0.2313 0.0333 1.0782 0.074 Uiso 1 1 calc R
H17B H 0.2868 0.0662 0.9654 0.074 Uiso 1 1 calc R
H17C H 0.217 0.0587 0.8985 0.074 Uiso 1 1 calc R
C18 C 0.20914(14) 0.1407(2) 1.3322(4) 0.0361(9) Uani 1 1 d .
H18A H 0.1973 0.1771 1.4244 0.054 Uiso 1 1 calc R
H18B H 0.2495 0.1111 1.3516 0.054 Uiso 1 1 calc R
H18C H 0.1772 0.094 1.3129 0.054 Uiso 1 1 calc R
N1 N 0.08280(10) 0.13816(16) 0.8115(3) 0.0202(5) Uani 1 1 d .
N2 N 0.04153(14) 0.25 1.2124(4) 0.0176(7) Uani 1 2 d S
Sn1 Sn -0.043165(12) 0.25 0.91145(4) 0.01842(7) Uani 1 2 d S
Yb1 Yb 0.118231(7) 0.25 0.99899(3) 0.01520(4) Uani 1 2 d S
H16A H 0.301(4) 0.25 0.737(10) 0.12(3) Uiso 1 2 d S
H16B H 0.254(2) 0.195(3) 0.717(6) 0.10(2) Uiso 1 1 d .

loop_
_atom_site_aniso_label
_atom_site_aniso_U_11
_atom_site_aniso_U_22
_atom_site_aniso_U_33
_atom_site_aniso_U_23
_atom_site_aniso_U_13
_atom_site_aniso_U_12
C1 0.0195(13) 0.0205(15) 0.0144(15) 0.0013(12) -0.0033(11) -0.0019(11)
C2 0.0253(15) 0.0228(17) 0.0237(18) 0.0023(14) -0.0013(13) -0.0039(13)
C3 0.0383(17) 0.0166(17) 0.036(2) -0.0058(14) -0.0063(15) -0.0060(13)
C4 0.0344(17) 0.0255(18) 0.031(2) -0.0091(15) 0.0024(15) 0.0038(14)
C5 0.0230(15) 0.0262(17) 0.0290(18) -0.0037(14) 0.0045(13) 0.0007(13)
C6 0.0280(17) 0.0300(19) 0.046(2) 0.0001(17) 0.0007(15) -0.0109(14)
C7 0.0177(18) 0.015(2) 0.015(2) 0 -0.0007(16) 0
C8 0.0177(19) 0.022(2) 0.021(2) 0 0.0028(16) 0
C9 0.025(2) 0.029(2) 0.019(2) 0 0.0081(18) 0
C10 0.032(2) 0.026(2) 0.018(3) 0 -0.002(2) 0
C11 0.024(2) 0.022(2) 0.020(2) 0 -0.0048(17) 0
C12 0.016(2) 0.063(4) 0.029(3) 0 0.0039(19) 0
C13 0.0110(19) 0.055(3) 0.023(3) 0 -0.0028(16) 0
C14 0.0134(13) 0.0271(16) 0.034(2) -0.0101(13) -0.0064(11) 0.0052(12)
C15 0.0144(13) 0.0194(15) 0.0259(17) 0.0022(13) -0.0063(12) -0.0003(11)
C16 0.033(3) 0.129(8) 0.027(3) 0 0.011(3) 0
C17 0.0376(19) 0.039(2) 0.072(3) -0.028(2) -0.024(2) 0.0212(16)
C18 0.0291(17) 0.034(2) 0.045(2) 0.0166(17) -0.0105(16) -0.0050(15)
N1 0.0219(12) 0.0195(13) 0.0192(14) -0.0028(11) -0.0023(10) -0.0007(10)
N2 0.0164(15) 0.0222(18) 0.0142(18) 0 -0.0014(14) 0
Sn1 0.01390(12) 0.02485(15) 0.01652(14) 0 -0.00234(12) 0
Yb1 0.01198(7) 0.01771(7) 0.01591(8) 0 -0.00065(8) 0

loop_
_atom_type_symbol
_atom_type_description
_atom_type_scat_dispersion_real
_atom_type_scat_dispersion_imag
_atom_type_scat_source
C C 0.0033 0.0016 'International Tables Vol C Tables 4.2.6.8 and 6.1.1.4'
H H 0 0 'International Tables Vol C Tables 4.2.6.8 and 6.1.1.4'
N N 0.0061 0.0033 'International Tables Vol C Tables 4.2.6.8 and 6.1.1.4'
Sn Sn -0.6537 1.4246 'International Tables Vol C Tables 4.2.6.8 and 6.1.1.4'
Yb Yb -0.385 5.5486 'International Tables Vol C Tables 4.2.6.8 and 6.1.1.4'

loop_
_geom_angle_atom_site_label_1
_geom_angle_atom_site_label_2
_geom_angle_atom_site_label_3
_geom_angle
_geom_angle_site_symmetry_1
_geom_angle_site_symmetry_3
N1 C1 C2 119.2(3) . .
N1 C1 Sn1 124.2(2) . .
C2 C1 Sn1 114.78(19) . .
N1 C1 Yb1 50.51(14) . .
C2 C1 Yb1 159.1(2) . .
Sn1 C1 Yb1 81.72(8) . .
C3 C2 C1 119.0(3) . .
C3 C2 C6 119.2(3) . .
C1 C2 C6 121.7(3) . .
C4 C3 C2 120.3(3) . .
C4 C3 H3 119.9 . .
C2 C3 H3 119.9 . .
C5 C4 C3 118.0(3) . .
C5 C4 H4 121 . .
C3 C4 H4 121 . .
N1 C5 C4 122.9(3) . .
N1 C5 H5 118.6 . .
C4 C5 H5 118.6 . .
C2 C6 H6A 109.5 . .
C2 C6 H6B 109.5 . .
H6A C6 H6B 109.5 . .
C2 C6 H6C 109.5 . .
H6A C6 H6C 109.5 . .
H6B C6 H6C 109.5 . .
N2 C7 C8 120.6(4) . .
N2 C7 Sn1 118.2(3) . .
C8 C7 Sn1 121.2(3) . .
C9 C8 C7 119.3(4) . .
C9 C8 C12 119.7(4) . .
C7 C8 C12 121.0(4) . .
C10 C9 C8 119.6(4) . .
C10 C9 H9 120.2 . .
C8 C9 H9 120.2 . .
C11 C10 C9 118.3(4) . .
C11 C10 H10 120.8 . .
C9 C10 H10 120.8 . .
N2 C11 C10 123.8(4) . .
N2 C11 H11 118.1 . .
C10 C11 H11 118.1 . .
C8 C12 H12A 109.5 . .
C8 C12 H12B 109.5 . .
H12A C12 H12B 109.5 . .
C8 C12 H12C 109.5 . .
H12A C12 H12C 109.5 . .
H12B C12 H12C 109.5 . .
C14 C13 C14 109.0(4) . 7_565
C14 C13 C16 125.5(2) . .
C14 C13 C16 125.5(2) 7_565 .
C14 C13 Yb1 75.8(2) . .
C14 C13 Yb1 75.8(2) 7_565 .
C16 C13 Yb1 117.2(3) . .
C13 C14 C15 107.4(3) . .
C13 C14 C17 126.7(3) . .
C15 C14 C17 125.5(3) . .
C13 C14 Yb1 73.6(2) . .
C15 C14 Yb1 76.29(16) . .
C17 C14 Yb1 121.66(19) . .
C15 C15 C14 108.13(18) 7_565 .
C15 C15 C18 126.58(19) 7_565 .
C14 C15 C18 124.5(3) . .
C15 C15 Yb1 74.96(6) 7_565 .
C14 C15 Yb1 73.40(16) . .
C18 C15 Yb1 125.36(18) . .
C13 C16 H16A 128(5) . .
C13 C16 H16B 116(3) . .
H16A C16 H16B 88(4) . .
C14 C17 H17A 109.5 . .
C14 C17 H17B 109.5 . .
H17A C17 H17B 109.5 . .
C14 C17 H17C 109.5 . .
H17A C17 H17C 109.5 . .
H17B C17 H17C 109.5 . .
C15 C18 H18A 109.5 . .
C15 C18 H18B 109.5 . .
H18A C18 H18B 109.5 . .
C15 C18 H18C 109.5 . .
H18A C18 H18C 109.5 . .
H18B C18 H18C 109.5 . .
C5 N1 C1 120.3(3) . .
C5 N1 Yb1 133.07(19) . .
C1 N1 Yb1 103.63(18) . .
C11 N2 C7 118.4(4) . .
C11 N2 Yb1 124.9(3) . .
C7 N2 Yb1 116.7(3) . .
C7 Sn1 C1 96.54(9) . 7_565
C7 Sn1 C1 96.54(9) . .
C1 Sn1 C1 99.68(14) 7_565 .
C7 Sn1 Yb1 65.12(9) . .
C1 Sn1 Yb1 58.13(7) 7_565 .
C1 Sn1 Yb1 58.13(7) . .
N1 Yb1 N1 85.76(12) . 7_565
N1 Yb1 N2 106.22(8) . .
N1 Yb1 N2 106.22(8) 7_565 .
N1 Yb1 C13 101.34(9) . .
N1 Yb1 C13 101.34(9) 7_565 .
N2 Yb1 C13 142.03(13) . .
N1 Yb1 C14 130.91(9) . 7_565
N1 Yb1 C14 94.23(8) 7_565 7_565
N2 Yb1 C14 120.58(10) . 7_565
C13 Yb1 C14 30.57(9) . 7_565
N1 Yb1 C14 94.23(8) . .
N1 Yb1 C14 130.91(9) 7_565 .
N2 Yb1 C14 120.58(10) . .
C13 Yb1 C14 30.57(9) . .
C14 Yb1 C14 50.56(13) 7_565 .
N1 Yb1 C15 144.27(8) . 7_565
N1 Yb1 C15 117.30(8) 7_565 7_565
N2 Yb1 C15 93.62(10) . 7_565
C13 Yb1 C15 50.01(11) . 7_565
C14 Yb1 C15 30.31(9) 7_565 7_565
C14 Yb1 C15 50.08(8) . 7_565
N1 Yb1 C15 117.30(8) . .
N1 Yb1 C15 144.27(8) 7_565 .
N2 Yb1 C15 93.62(10) . .
C13 Yb1 C15 50.01(11) . .
C14 Yb1 C15 50.08(8) 7_565 .
C14 Yb1 C15 30.31(9) . .
C15 Yb1 C15 30.08(12) 7_565 .
N1 Yb1 C1 25.86(7) . .
N1 Yb1 C1 83.67(8) 7_565 .
N2 Yb1 C1 82.04(8) . .
C13 Yb1 C1 127.08(9) . .
C14 Yb1 C1 156.66(9) 7_565 .
C14 Yb1 C1 115.00(8) . .
C15 Yb1 C1 158.87(8) 7_565 .
C15 Yb1 C1 129.17(8) . .
N1 Yb1 C1 83.67(8) . 7_565
N1 Yb1 C1 25.86(7) 7_565 7_565
N2 Yb1 C1 82.04(8) . 7_565
C13 Yb1 C1 127.08(9) . 7_565
C14 Yb1 C1 115.00(8) 7_565 7_565
C14 Yb1 C1 156.66(9) . 7_565
C15 Yb1 C1 129.17(8) 7_565 7_565
C15 Yb1 C1 158.87(8) . 7_565
C1 Yb1 C1 70.93(11) . 7_565
N1 Yb1 Sn1 63.44(5) . .
N1 Yb1 Sn1 63.44(5) 7_565 .
N2 Yb1 Sn1 60.01(7) . .
C13 Yb1 Sn1 157.96(10) . .
C14 Yb1 Sn1 154.39(6) 7_565 .
C14 Yb1 Sn1 154.39(6) . .
C15 Yb1 Sn1 150.02(6) 7_565 .
C15 Yb1 Sn1 150.02(6) . .
C1 Yb1 Sn1 40.15(5) . .
C1 Yb1 Sn1 40.15(5) 7_565 .

loop_
_geom_bond_atom_site_label_1
_geom_bond_atom_site_label_2
_geom_bond_distance
_geom_bond_site_symmetry_2
C1 N1 1.360(3) .
C1 C2 1.405(4) .
C1 Sn1 2.300(3) .
C1 Yb1 3.029(3) .
C2 C3 1.390(4) .
C2 C6 1.510(4) .
C3 C4 1.380(4) .
C3 H3 0.95 .
C4 C5 1.368(4) .
C4 H4 0.95 .
C5 N1 1.339(4) .
C5 H5 0.95 .
C6 H6A 0.98 .
C6 H6B 0.98 .
C6 H6C 0.98 .
C7 N2 1.365(5) .
C7 C8 1.399(5) .
C7 Sn1 2.247(4) .
C8 C9 1.385(6) .
C8 C12 1.501(5) .
C9 C10 1.382(6) .
C9 H9 0.95 .
C10 C11 1.370(6) .
C10 H10 0.95 .
C11 N2 1.341(5) .
C11 H11 0.95 .
C12 H12A 0.98 .
C12 H12B 0.98 .
C12 H12C 0.98 .
C13 C14 1.404(4) .
C13 C14 1.404(4) 7_565
C13 C16 1.519(8) .
C13 Yb1 2.649(4) .
C14 C15 1.410(4) .
C14 C17 1.512(4) .
C14 Yb1 2.677(3) .
C15 C15 1.409(6) 7_565
C15 C18 1.502(4) .
C15 Yb1 2.714(3) .
C16 H16A 0.91(8) .
C16 H16B 0.95(5) .
C17 H17A 0.98 .
C17 H17B 0.98 .
C17 H17C 0.98 .
C18 H18A 0.98 .
C18 H18B 0.98 .
C18 H18C 0.98 .
N1 Yb1 2.406(2) .
N2 Yb1 2.444(3) .
Sn1 C1 2.300(3) 7_565
Sn1 Yb1 3.5298(3) .
Yb1 N1 2.406(2) 7_565
Yb1 C14 2.677(3) 7_565
Yb1 C15 2.714(3) 7_565
Yb1 C1 3.029(3) 7_565
